data_7063306
loop_
_publ_author_name
'Barman, Nandini'
'Halder, Purbashree'
'Mukhopadhyay, Subrata'
'Schwarz, Bj\"orn'
'Colacio, Enrique'
'Rana, Rajanikanta'
'Rajaraman, Gopalan'
'Goura, Joydeb'

_publ_section_title
;
 Synthesis, structure, and magnetic properties of diamagnetic Co(iii)
 ion-based heterometallic CoIII--LnIII (Ln = Dy, Tb, Ho, Er) complexes
;
_journal_issue 36
_journal_name_full 'New Journal of Chemistry'
_journal_page_first 15735
_journal_page_last 15746
_journal_paper_doi 10.1039/D4NJ02058H
_journal_volume 48
_journal_year 2024
_chemical_formula_moiety 'C38 H58 Co Dy N2 O12'
_chemical_formula_sum 'C38 H58 Co Dy N2 O12'
_chemical_formula_weight 956.29
_chemical_name_systematic Monoclinic
_space_group_crystal_system monoclinic
_space_group_IT_number 15
_space_group_name_Hall '-C 2yc'
_space_group_name_H-M_alt 'C 1 2/c 1'
_atom_sites_solution_hydrogens geom
_atom_sites_solution_primary dual
_audit_creation_date 2024-06-11
_audit_creation_method
;
Olex2 1.5-alpha
(compiled 2024.02.16 svn.r378c4104 for OlexSys, GUI svn.r6928)
;
_audit_update_record
;
2024-06-25 deposited with the CCDC.	2024-07-03 downloaded from the CCDC.
;
_cell_angle_alpha 90
_cell_angle_beta 107.172(5)
_cell_angle_gamma 90
_cell_formula_units_Z 4
_cell_length_a 16.1016(11)
_cell_length_b 10.6366(8)
_cell_length_c 25.107(2)
_cell_measurement_reflns_used 3035
_cell_measurement_temperature 100
_cell_measurement_theta_max 21.91
_cell_measurement_theta_min 2.33
_cell_volume 4108.3(5)
_computing_molecular_graphics 'Olex2 1.5-alpha (Dolomanov et al., 2009)'
_computing_publication_material 'Olex2 1.5-alpha (Dolomanov et al., 2009)'
_computing_structure_refinement 'SHELXL 2016/4 (Sheldrick, 2015)'
_computing_structure_solution 'SHELXT 2014/5 (Sheldrick, 2014)'
_diffrn_ambient_temperature 100
_diffrn_measured_fraction_theta_full 0.998
_diffrn_measured_fraction_theta_max 0.998
_diffrn_measurement_device_type 'Bruker APEX-II CCD'
_diffrn_measurement_method '\f and \w scans'
_diffrn_radiation_type MoK\a
_diffrn_radiation_wavelength 0.71073
_diffrn_reflns_av_R_equivalents 0.0890
_diffrn_reflns_av_unetI/netI 0.0546
_diffrn_reflns_Laue_measured_fraction_full 0.998
_diffrn_reflns_Laue_measured_fraction_max 0.998
_diffrn_reflns_limit_h_max 18
_diffrn_reflns_limit_h_min -19
_diffrn_reflns_limit_k_max 12
_diffrn_reflns_limit_k_min -12
_diffrn_reflns_limit_l_max 29
_diffrn_reflns_limit_l_min -29
_diffrn_reflns_number 24951
_diffrn_reflns_point_group_measured_fraction_full 0.998
_diffrn_reflns_point_group_measured_fraction_max 0.998
_diffrn_reflns_theta_full 25.000
_diffrn_reflns_theta_max 25.000
_diffrn_reflns_theta_min 2.609
_diffrn_source_current 30.0
_diffrn_source_power 1.35
_diffrn_source_voltage 45.0
_diffrn_standards_number 0
_exptl_absorpt_coefficient_mu 2.270
_exptl_absorpt_correction_T_max 0.7457
_exptl_absorpt_correction_T_min 0.6472
_exptl_absorpt_correction_type multi-scan
_exptl_absorpt_process_details
;
SADABS-2014/5 (Bruker,2014/5) was used for absorption correction.
wR2(int) was 0.0863 before and 0.0758 after correction.
The Ratio of minimum to maximum transmission is 0.8679.
The \l/2 correction factor is 0.00150.
;
_exptl_crystal_colour brown
_exptl_crystal_colour_primary brown
_exptl_crystal_density_diffrn 1.546
_exptl_crystal_description block
_exptl_crystal_F_000 1956
_exptl_crystal_size_max 0.12
_exptl_crystal_size_mid 0.09
_exptl_crystal_size_min 0.08
_refine_diff_density_max 2.182
_refine_diff_density_min -1.188
_refine_diff_density_rms 0.139
_refine_ls_extinction_method none
_refine_ls_goodness_of_fit_ref 1.173
_refine_ls_hydrogen_treatment constr
_refine_ls_matrix_type full
_refine_ls_number_parameters 253
_refine_ls_number_reflns 3620
_refine_ls_number_restraints 0
_refine_ls_restrained_S_all 1.173
_refine_ls_R_factor_all 0.0528
_refine_ls_R_factor_gt 0.0420
_refine_ls_shift/su_max 0.000
_refine_ls_shift/su_mean 0.000
_refine_ls_structure_factor_coef Fsqd
_refine_ls_weighting_details 'w=1/[\s^2^(Fo^2^)+46.9221P] where P=(Fo^2^+2Fc^2^)/3'
_refine_ls_weighting_scheme calc
_refine_ls_wR_factor_gt 0.0874
_refine_ls_wR_factor_ref 0.0915
_reflns_Friedel_coverage 0.000
_reflns_number_gt 3135
_reflns_number_total 3620
_reflns_threshold_expression 'I > 2\s(I)'
_cod_data_source_file d4nj02058h2.cif
_cod_data_source_block Compound_1
_cod_depositor_comments 'Adding full bibliography for 7063306--7063309.cif.'
_cod_database_code 7063306
_shelx_shelxl_version_number 2016/4
_shelx_space_group_comment
;
The symmetry employed for this shelxl refinement is uniquely defined
by the following loop, which should always be used as a source of
symmetry information in preference to the above space-group names.
They are only intended as comments.
;
_shelx_estimated_absorpt_t_max 0.839
_shelx_estimated_absorpt_t_min 0.772
_olex2_refinement_description
;
1. Fixed Uiso
 At 1.2 times of:
  All C(H) groups, All C(H,H) groups
 At 1.5 times of:
  All C(H,H,H) groups, All O(H) groups
2.a Secondary CH2 refined with riding coordinates:
 C8(H8A,H8B)
2.b Aromatic/amide H refined with riding coordinates:
 C2(H2), C3(H3), C4(H4), C5(H5), C7(H7)
2.c Idealised Me refined as rotating group:
 C11(H11A,H11B,H11C), C12(H12A,H12B,H12C), C13(H13A,H13B,H13C), C16(H16A,H16B,
 H16C), C17(H17A,H17B,H17C), C18(H18A,H18B,H18C), C19(H19A,H19B,H19C)
2.d Idealised tetrahedral OH refined as rotating group:
 O6(H6)
;
_olex2_submission_special_instructions 'No special instructions were received'

loop_
_space_group_symop_operation_xyz
'x, y, z'
'-x, y, -z+1/2'
'x+1/2, y+1/2, z'
'-x+1/2, y+1/2, -z+1/2'
'-x, -y, -z'
'x, -y, z-1/2'
'-x+1/2, -y+1/2, -z'
'x+1/2, -y+1/2, z-1/2'

loop_
_atom_site_label
_atom_site_type_symbol
_atom_site_fract_x
_atom_site_fract_y
_atom_site_fract_z
_atom_site_U_iso_or_equiv
_atom_site_adp_type
_atom_site_occupancy
_atom_site_site_symmetry_order
_atom_site_calc_flag
_atom_site_refinement_flags_posn
_atom_site_refinement_flags_adp
_atom_site_refinement_flags_occupancy
_atom_site_disorder_assembly
_atom_site_disorder_group
Dy1 Dy 0.500000 0.65110(4) 0.250000 0.00997(12) Uani 1 2 d S T P . .
Co1 Co 0.500000 0.34592(11) 0.250000 0.0114(2) Uani 1 2 d S T P . .
O1 O 0.4482(2) 0.4705(3) 0.28589(15) 0.0111(8) Uani 1 1 d . . . . .
O2 O 0.4009(2) 0.3408(4) 0.18615(15) 0.0144(8) Uani 1 1 d . . . . .
O3 O 0.3836(2) 0.5518(4) 0.17848(15) 0.0127(8) Uani 1 1 d . . . . .
O4 O 0.5421(2) 0.7956(4) 0.32087(16) 0.0163(9) Uani 1 1 d . . . . .
O5 O 0.4408(2) 0.8938(4) 0.34942(16) 0.0172(9) Uani 1 1 d . . . . .
O6 O 0.6269(2) 0.7403(4) 0.23522(16) 0.0169(9) Uani 1 1 d . . . . .
H6 H 0.615881 0.794805 0.209869 0.025 Uiso 1 1 calc R U . . .
N1 N 0.4501(3) 0.2138(5) 0.2807(2) 0.0164(11) Uani 1 1 d . . . . .
C1 C 0.4374(3) 0.4526(6) 0.3365(2) 0.0127(12) Uani 1 1 d . . . . .
C2 C 0.4367(3) 0.5551(6) 0.3710(2) 0.0155(13) Uani 1 1 d . . . . .
H2 H 0.445508 0.637230 0.358829 0.019 Uiso 1 1 calc R U . . .
C3 C 0.4234(4) 0.5396(6) 0.4221(2) 0.0182(13) Uani 1 1 d . . . . .
H3 H 0.423155 0.611397 0.444606 0.022 Uiso 1 1 calc R U . . .
C4 C 0.4104(4) 0.4214(6) 0.4418(2) 0.0205(14) Uani 1 1 d . . . . .
H4 H 0.401516 0.411787 0.477371 0.025 Uiso 1 1 calc R U . . .
C5 C 0.4105(4) 0.3178(5) 0.4084(2) 0.0177(14) Uani 1 1 d . . . . .
H5 H 0.401395 0.236482 0.421255 0.021 Uiso 1 1 calc R U . . .
C6 C 0.4239(3) 0.3303(5) 0.3560(2) 0.0129(12) Uani 1 1 d . . . . .
C7 C 0.4248(4) 0.2199(6) 0.3245(2) 0.0154(13) Uani 1 1 d . . . . .
H7 H 0.404939 0.144361 0.336891 0.018 Uiso 1 1 calc R U . . .
C8 C 0.4547(4) 0.0964(6) 0.2534(2) 0.0178(14) Uani 1 1 d . . . . .
H8A H 0.409827 0.092110 0.216684 0.021 Uiso 1 1 calc R U . . .
H8B H 0.446912 0.024474 0.276465 0.021 Uiso 1 1 calc R U . . .
C9 C 0.3634(3) 0.4420(5) 0.1620(2) 0.0108(12) Uani 1 1 d . . . . .
C10 C 0.2918(4) 0.4180(5) 0.1074(2) 0.0149(13) Uani 1 1 d . . . . .
C11 C 0.3370(4) 0.4202(7) 0.0612(2) 0.0254(16) Uani 1 1 d . . . . .
H11A H 0.367997 0.500000 0.062741 0.038 Uiso 1 1 calc R U . . .
H11B H 0.293307 0.411628 0.024792 0.038 Uiso 1 1 calc R U . . .
H11C H 0.378382 0.350379 0.066827 0.038 Uiso 1 1 calc R U . . .
C12 C 0.2472(4) 0.2929(6) 0.1072(2) 0.0199(14) Uani 1 1 d . . . . .
H12A H 0.290088 0.225079 0.112640 0.030 Uiso 1 1 calc R U . . .
H12B H 0.202469 0.281416 0.071333 0.030 Uiso 1 1 calc R U . . .
H12C H 0.220145 0.291227 0.137355 0.030 Uiso 1 1 calc R U . . .
C13 C 0.2258(4) 0.5240(6) 0.0983(3) 0.0255(15) Uani 1 1 d . . . . .
H13A H 0.196998 0.521620 0.127676 0.038 Uiso 1 1 calc R U . . .
H13B H 0.182297 0.513910 0.061877 0.038 Uiso 1 1 calc R U . . .
H13C H 0.255455 0.604888 0.099560 0.038 Uiso 1 1 calc R U . . .
C14 C 0.5186(4) 0.8644(5) 0.3551(2) 0.0161(13) Uani 1 1 d . . . . .
C15 C 0.5891(4) 0.9068(5) 0.4074(2) 0.0178(13) Uani 1 1 d . . . . .
C16 C 0.5940(5) 0.8063(7) 0.4514(3) 0.043(2) Uani 1 1 d . . . . .
H16A H 0.537465 0.799150 0.458399 0.065 Uiso 1 1 calc R U . . .
H16B H 0.638413 0.829533 0.485956 0.065 Uiso 1 1 calc R U . . .
H16C H 0.609237 0.725454 0.438016 0.065 Uiso 1 1 calc R U . . .
C17 C 0.6764(4) 0.9142(7) 0.3965(3) 0.0388(19) Uani 1 1 d . . . . .
H17A H 0.690969 0.831910 0.384151 0.058 Uiso 1 1 calc R U . . .
H17B H 0.721000 0.938545 0.430866 0.058 Uiso 1 1 calc R U . . .
H17C H 0.673886 0.976899 0.367489 0.058 Uiso 1 1 calc R U . . .
C18 C 0.5681(4) 1.0342(6) 0.4278(3) 0.0324(17) Uani 1 1 d . . . . .
H18A H 0.557705 1.095348 0.397309 0.049 Uiso 1 1 calc R U . . .
H18B H 0.617075 1.062205 0.458972 0.049 Uiso 1 1 calc R U . . .
H18C H 0.515937 1.026997 0.440089 0.049 Uiso 1 1 calc R U . . .
C19 C 0.7167(4) 0.7329(9) 0.2598(3) 0.057(3) Uani 1 1 d . . . . .
H19A H 0.742030 0.677125 0.237741 0.086 Uiso 1 1 calc R U . . .
H19B H 0.728796 0.699486 0.297743 0.086 Uiso 1 1 calc R U . . .
H19C H 0.742239 0.816946 0.261317 0.086 Uiso 1 1 calc R U . . .

loop_
_atom_site_aniso_label
_atom_site_aniso_U_11
_atom_site_aniso_U_22
_atom_site_aniso_U_33
_atom_site_aniso_U_23
_atom_site_aniso_U_13
_atom_site_aniso_U_12
Dy1 0.01072(19) 0.0095(2) 0.00832(19) 0.000 0.00064(14) 0.000
Co1 0.0134(5) 0.0102(5) 0.0090(5) 0.000 0.0008(4) 0.000
O1 0.0136(19) 0.006(2) 0.015(2) 0.0032(16) 0.0054(16) 0.0013(16)
O2 0.0166(19) 0.013(2) 0.0121(19) 0.0047(18) 0.0013(15) -0.0008(19)
O3 0.0136(19) 0.012(2) 0.009(2) 0.0016(17) -0.0026(16) -0.0018(17)
O4 0.020(2) 0.015(2) 0.013(2) -0.0067(17) 0.0024(17) 0.0017(18)
O5 0.016(2) 0.020(2) 0.017(2) -0.0029(17) 0.0075(17) -0.0017(18)
O6 0.013(2) 0.018(2) 0.016(2) 0.0027(18) -0.0005(17) -0.0045(18)
N1 0.016(3) 0.013(3) 0.015(3) 0.000(2) -0.003(2) 0.002(2)
C1 0.006(3) 0.020(3) 0.009(3) 0.003(2) -0.003(2) 0.000(2)
C2 0.015(3) 0.018(3) 0.014(3) 0.004(3) 0.004(2) 0.003(3)
C3 0.019(3) 0.020(3) 0.014(3) 0.001(3) 0.003(2) 0.008(3)
C4 0.021(3) 0.029(4) 0.015(3) 0.004(3) 0.010(3) 0.003(3)
C5 0.017(3) 0.014(3) 0.023(3) 0.005(2) 0.007(3) -0.003(2)
C6 0.010(3) 0.010(3) 0.017(3) -0.001(2) 0.002(2) -0.003(2)
C7 0.014(3) 0.013(3) 0.017(3) 0.004(3) 0.002(2) -0.003(3)
C8 0.022(3) 0.017(3) 0.012(3) -0.004(2) 0.000(3) 0.009(3)
C9 0.013(3) 0.013(3) 0.007(3) 0.004(2) 0.003(2) 0.002(2)
C10 0.012(3) 0.014(3) 0.017(3) -0.003(2) 0.002(2) -0.001(2)
C11 0.024(3) 0.038(4) 0.010(3) 0.001(3) -0.001(3) -0.005(3)
C12 0.019(3) 0.018(3) 0.017(3) 0.001(3) -0.005(3) -0.003(3)
C13 0.024(3) 0.019(4) 0.026(4) -0.002(3) -0.004(3) 0.007(3)
C14 0.023(3) 0.009(3) 0.016(3) 0.005(3) 0.005(2) -0.004(3)
C15 0.028(3) 0.010(3) 0.008(3) -0.004(2) -0.004(3) 0.003(3)
C16 0.066(5) 0.030(4) 0.021(4) 0.003(3) -0.007(4) -0.011(4)
C17 0.033(4) 0.041(5) 0.034(4) -0.011(4) -0.004(3) -0.002(4)
C18 0.037(4) 0.023(4) 0.029(4) -0.003(3) -0.003(3) 0.001(3)
C19 0.016(4) 0.092(7) 0.055(6) 0.041(5) -0.002(4) -0.002(4)

loop_
_atom_type_symbol
_atom_type_description
_atom_type_scat_dispersion_real
_atom_type_scat_dispersion_imag
_atom_type_scat_source
C C 0.0033 0.0016 'International Tables Vol C Tables 4.2.6.8 and 6.1.1.4'
H H 0.0000 0.0000 'International Tables Vol C Tables 4.2.6.8 and 6.1.1.4'
Co Co 0.3494 0.9721 'International Tables Vol C Tables 4.2.6.8 and 6.1.1.4'
Dy Dy -0.1892 4.4098 'International Tables Vol C Tables 4.2.6.8 and 6.1.1.4'
N N 0.0061 0.0033 'International Tables Vol C Tables 4.2.6.8 and 6.1.1.4'
O O 0.0106 0.0060 'International Tables Vol C Tables 4.2.6.8 and 6.1.1.4'

loop_
_geom_angle_atom_site_label_1
_geom_angle_atom_site_label_2
_geom_angle_atom_site_label_3
_geom_angle
_geom_angle_site_symmetry_1
_geom_angle_site_symmetry_3
_geom_angle_publ_flag
O1 Dy1 Co1 36.02(9) . . ?
O1 Dy1 Co1 36.02(9) 2_655 . ?
O1 Dy1 O1 72.05(17) 2_655 . ?
O1 Dy1 O3 69.35(12) . 2_655 ?
O1 Dy1 O3 69.35(12) 2_655 . ?
O1 Dy1 O3 69.34(12) . . ?
O1 Dy1 O3 69.34(12) 2_655 2_655 ?
O1 Dy1 O6 81.35(13) 2_655 . ?
O1 Dy1 O6 142.73(13) . . ?
O1 Dy1 O6 81.35(13) . 2_655 ?
O1 Dy1 O6 142.73(13) 2_655 2_655 ?
O3 Dy1 Co1 64.14(9) . . ?
O3 Dy1 Co1 64.14(9) 2_655 . ?
O3 Dy1 O3 128.28(18) . 2_655 ?
O4 Dy1 Co1 131.99(10) . . ?
O4 Dy1 Co1 131.99(10) 2_655 . ?
O4 Dy1 O1 107.67(13) 2_655 2_655 ?
O4 Dy1 O1 141.15(13) 2_655 . ?
O4 Dy1 O1 107.66(13) . . ?
O4 Dy1 O1 141.15(13) . 2_655 ?
O4 Dy1 O3 74.37(13) 2_655 . ?
O4 Dy1 O3 148.54(13) 2_655 2_655 ?
O4 Dy1 O3 74.37(13) . 2_655 ?
O4 Dy1 O3 148.54(13) . . ?
O4 Dy1 O4 96.0(2) 2_655 . ?
O4 Dy1 O6 77.49(14) 2_655 2_655 ?
O4 Dy1 O6 71.50(13) 2_655 . ?
O4 Dy1 O6 77.49(14) . . ?
O4 Dy1 O6 71.50(13) . 2_655 ?
O6 Dy1 Co1 113.52(10) . . ?
O6 Dy1 Co1 113.52(10) 2_655 . ?
O6 Dy1 O3 124.78(13) 2_655 2_655 ?
O6 Dy1 O3 77.15(13) 2_655 . ?
O6 Dy1 O3 124.78(13) . . ?
O6 Dy1 O3 77.15(13) . 2_655 ?
O6 Dy1 O6 133.0(2) 2_655 . ?
O1 Co1 Dy1 46.50(11) 2_655 . ?
O1 Co1 Dy1 46.50(11) . . ?
O1 Co1 O1 93.0(2) 2_655 . ?
O2 Co1 Dy1 91.65(13) 2_655 . ?
O2 Co1 Dy1 91.65(13) . . ?
O2 Co1 O1 89.81(15) . 2_655 ?
O2 Co1 O1 92.47(16) 2_655 2_655 ?
O2 Co1 O1 89.81(15) 2_655 . ?
O2 Co1 O1 92.47(16) . . ?
O2 Co1 O2 176.7(3) . 2_655 ?
N1 Co1 Dy1 137.94(15) 2_655 . ?
N1 Co1 Dy1 137.94(15) . . ?
N1 Co1 O1 175.2(2) . 2_655 ?
N1 Co1 O1 91.46(18) . . ?
N1 Co1 O1 175.2(2) 2_655 . ?
N1 Co1 O1 91.47(18) 2_655 2_655 ?
N1 Co1 O2 89.21(18) 2_655 . ?
N1 Co1 O2 88.34(18) . . ?
N1 Co1 O2 89.21(18) . 2_655 ?
N1 Co1 O2 88.34(18) 2_655 2_655 ?
N1 Co1 N1 84.1(3) 2_655 . ?
Co1 O1 Dy1 97.47(15) . . ?
C1 O1 Dy1 129.1(3) . . ?
C1 O1 Co1 122.6(3) . . ?
C9 O2 Co1 122.1(4) . . ?
C9 O3 Dy1 136.3(3) . . ?
C14 O4 Dy1 146.4(4) . . ?
Dy1 O6 H6 113.3 . . ?
C19 O6 Dy1 137.1(4) . . ?
C19 O6 H6 109.5 . . ?
C7 N1 Co1 126.4(4) . . ?
C7 N1 C8 121.9(5) . . ?
C8 N1 Co1 111.2(4) . . ?
O1 C1 C2 120.2(5) . . ?
O1 C1 C6 121.8(5) . . ?
C2 C1 C6 117.9(5) . . ?
C1 C2 H2 119.3 . . ?
C3 C2 C1 121.3(6) . . ?
C3 C2 H2 119.3 . . ?
C2 C3 H3 119.2 . . ?
C2 C3 C4 121.5(6) . . ?
C4 C3 H3 119.2 . . ?
C3 C4 H4 120.8 . . ?
C5 C4 C3 118.4(5) . . ?
C5 C4 H4 120.8 . . ?
C4 C5 H5 119.3 . . ?
C4 C5 C6 121.5(5) . . ?
C6 C5 H5 119.3 . . ?
C5 C6 C1 119.3(5) . . ?
C5 C6 C7 118.3(5) . . ?
C7 C6 C1 122.4(5) . . ?
N1 C7 C6 125.3(5) . . ?
N1 C7 H7 117.4 . . ?
C6 C7 H7 117.4 . . ?
N1 C8 C8 103.9(4) . 2_655 ?
N1 C8 H8A 111.0 . . ?
N1 C8 H8B 111.0 . . ?
C8 C8 H8A 111.0 2_655 . ?
C8 C8 H8B 111.0 2_655 . ?
H8A C8 H8B 109.0 . . ?
O2 C9 C10 113.9(5) . . ?
O3 C9 O2 125.5(5) . . ?
O3 C9 C10 120.5(5) . . ?
C9 C10 C11 105.9(4) . . ?
C12 C10 C9 112.4(5) . . ?
C12 C10 C11 109.9(5) . . ?
C12 C10 C13 110.0(5) . . ?
C13 C10 C9 108.6(5) . . ?
C13 C10 C11 109.9(5) . . ?
C10 C11 H11A 109.5 . . ?
C10 C11 H11B 109.5 . . ?
C10 C11 H11C 109.5 . . ?
H11A C11 H11B 109.5 . . ?
H11A C11 H11C 109.5 . . ?
H11B C11 H11C 109.5 . . ?
C10 C12 H12A 109.5 . . ?
C10 C12 H12B 109.5 . . ?
C10 C12 H12C 109.5 . . ?
H12A C12 H12B 109.5 . . ?
H12A C12 H12C 109.5 . . ?
H12B C12 H12C 109.5 . . ?
C10 C13 H13A 109.5 . . ?
C10 C13 H13B 109.5 . . ?
C10 C13 H13C 109.5 . . ?
H13A C13 H13B 109.5 . . ?
H13A C13 H13C 109.5 . . ?
H13B C13 H13C 109.5 . . ?
O4 C14 C15 117.3(5) . . ?
O5 C14 O4 123.5(5) . . ?
O5 C14 C15 119.1(5) . . ?
C16 C15 C14 106.4(5) . . ?
C17 C15 C14 110.7(5) . . ?
C17 C15 C16 108.4(6) . . ?
C17 C15 C18 109.0(6) . . ?
C18 C15 C14 111.7(5) . . ?
C18 C15 C16 110.6(5) . . ?
C15 C16 H16A 109.5 . . ?
C15 C16 H16B 109.5 . . ?
C15 C16 H16C 109.5 . . ?
H16A C16 H16B 109.5 . . ?
H16A C16 H16C 109.5 . . ?
H16B C16 H16C 109.5 . . ?
C15 C17 H17A 109.5 . . ?
C15 C17 H17B 109.5 . . ?
C15 C17 H17C 109.5 . . ?
H17A C17 H17B 109.5 . . ?
H17A C17 H17C 109.5 . . ?
H17B C17 H17C 109.5 . . ?
C15 C18 H18A 109.5 . . ?
C15 C18 H18B 109.5 . . ?
C15 C18 H18C 109.5 . . ?
H18A C18 H18B 109.5 . . ?
H18A C18 H18C 109.5 . . ?
H18B C18 H18C 109.5 . . ?
O6 C19 H19A 109.5 . . ?
O6 C19 H19B 109.5 . . ?
O6 C19 H19C 109.5 . . ?
H19A C19 H19B 109.5 . . ?
H19A C19 H19C 109.5 . . ?
H19B C19 H19C 109.5 . . ?

loop_
_geom_bond_atom_site_label_1
_geom_bond_atom_site_label_2
_geom_bond_distance
_geom_bond_site_symmetry_2
_geom_bond_publ_flag
Dy1 Co1 3.2461(12) . ?
Dy1 O1 2.375(4) . ?
Dy1 O1 2.375(4) 2_655 ?
Dy1 O3 2.421(4) 2_655 ?
Dy1 O3 2.421(4) . ?
Dy1 O4 2.297(4) 2_655 ?
Dy1 O4 2.297(4) . ?
Dy1 O6 2.379(4) 2_655 ?
Dy1 O6 2.379(4) . ?
Co1 O1 1.925(4) . ?
Co1 O1 1.925(4) 2_655 ?
Co1 O2 1.899(3) 2_655 ?
Co1 O2 1.899(3) . ?
Co1 N1 1.892(5) . ?
Co1 N1 1.892(5) 2_655 ?
O1 C1 1.346(6) . ?
O2 C9 1.295(7) . ?
O3 C9 1.250(7) . ?
O4 C14 1.268(7) . ?
O5 C14 1.259(7) . ?
O6 H6 0.8400 . ?
O6 C19 1.397(7) . ?
N1 C7 1.283(7) . ?
N1 C8 1.438(7) . ?
C1 C2 1.394(8) . ?
C1 C6 1.430(8) . ?
C2 H2 0.9500 . ?
C2 C3 1.373(8) . ?
C3 H3 0.9500 . ?
C3 C4 1.390(9) . ?
C4 H4 0.9500 . ?
C4 C5 1.386(8) . ?
C5 H5 0.9500 . ?
C5 C6 1.399(8) . ?
C6 C7 1.417(8) . ?
C7 H7 0.9500 . ?
C8 C8 1.517(11) 2_655 ?
C8 H8A 0.9900 . ?
C8 H8B 0.9900 . ?
C9 C10 1.530(7) . ?
C10 C11 1.538(8) . ?
C10 C12 1.511(8) . ?
C10 C13 1.521(8) . ?
C11 H11A 0.9800 . ?
C11 H11B 0.9800 . ?
C11 H11C 0.9800 . ?
C12 H12A 0.9800 . ?
C12 H12B 0.9800 . ?
C12 H12C 0.9800 . ?
C13 H13A 0.9800 . ?
C13 H13B 0.9800 . ?
C13 H13C 0.9800 . ?
C14 C15 1.529(8) . ?
C15 C16 1.522(9) . ?
C15 C17 1.511(9) . ?
C15 C18 1.520(8) . ?
C16 H16A 0.9800 . ?
C16 H16B 0.9800 . ?
C16 H16C 0.9800 . ?
C17 H17A 0.9800 . ?
C17 H17B 0.9800 . ?
C17 H17C 0.9800 . ?
C18 H18A 0.9800 . ?
C18 H18B 0.9800 . ?
C18 H18C 0.9800 . ?
C19 H19A 0.9800 . ?
C19 H19B 0.9800 . ?
C19 H19C 0.9800 . ?

loop_
_geom_torsion_atom_site_label_1
_geom_torsion_atom_site_label_2
_geom_torsion_atom_site_label_3
_geom_torsion_atom_site_label_4
_geom_torsion
_geom_torsion_site_symmetry_1
_geom_torsion_site_symmetry_2
_geom_torsion_site_symmetry_3
_geom_torsion_site_symmetry_4
_geom_torsion_publ_flag
Dy1 Co1 O2 C9 -0.1(4) . . . . ?
Dy1 Co1 N1 C7 -24.5(6) . . . . ?
Dy1 Co1 N1 C8 163.9(3) . . . . ?
Dy1 O1 C1 C2 16.0(7) . . . . ?
Dy1 O1 C1 C6 -165.9(4) . . . . ?
Dy1 O3 C9 O2 8.0(9) . . . . ?
Dy1 O3 C9 C10 -168.7(3) . . . . ?
Dy1 O4 C14 O5 -18.7(10) . . . . ?
Dy1 O4 C14 C15 157.8(5) . . . . ?
Co1 O1 C1 C2 151.9(4) . . . . ?
Co1 O1 C1 C6 -30.1(6) . . . . ?
Co1 O2 C9 O3 -3.8(8) . . . . ?
Co1 O2 C9 C10 173.0(3) . . . . ?
Co1 N1 C7 C6 4.7(8) . . . . ?
Co1 N1 C8 C8 42.2(6) . . . 2_655 ?
O1 Co1 O2 C9 46.5(4) . . . . ?
O1 Co1 O2 C9 -46.5(4) 2_655 . . . ?
O1 Co1 N1 C7 -22.7(5) . . . . ?
O1 Co1 N1 C8 165.7(4) . . . . ?
O1 C1 C2 C3 178.2(5) . . . . ?
O1 C1 C6 C5 -178.1(5) . . . . ?
O1 C1 C6 C7 2.8(8) . . . . ?
O2 Co1 N1 C7 67.1(5) 2_655 . . . ?
O2 Co1 N1 C7 -115.1(5) . . . . ?
O2 Co1 N1 C8 73.2(4) . . . . ?
O2 Co1 N1 C8 -104.6(4) 2_655 . . . ?
O2 C9 C10 C11 -89.7(6) . . . . ?
O2 C9 C10 C12 30.4(7) . . . . ?
O2 C9 C10 C13 152.3(5) . . . . ?
O3 C9 C10 C11 87.3(6) . . . . ?
O3 C9 C10 C12 -152.6(5) . . . . ?
O3 C9 C10 C13 -30.7(7) . . . . ?
O4 C14 C15 C16 -89.6(7) . . . . ?
O4 C14 C15 C17 28.0(7) . . . . ?
O4 C14 C15 C18 149.7(6) . . . . ?
O5 C14 C15 C16 87.0(7) . . . . ?
O5 C14 C15 C17 -155.4(6) . . . . ?
O5 C14 C15 C18 -33.7(8) . . . . ?
N1 Co1 O2 C9 -138.0(4) 2_655 . . . ?
N1 Co1 O2 C9 137.9(4) . . . . ?
N1 Co1 N1 C7 155.5(6) 2_655 . . . ?
N1 Co1 N1 C8 -16.1(3) 2_655 . . . ?
C1 C2 C3 C4 0.1(9) . . . . ?
C1 C6 C7 N1 11.2(9) . . . . ?
C2 C1 C6 C5 0.0(8) . . . . ?
C2 C1 C6 C7 -179.1(5) . . . . ?
C2 C3 C4 C5 -0.3(9) . . . . ?
C3 C4 C5 C6 0.3(9) . . . . ?
C4 C5 C6 C1 -0.2(8) . . . . ?
C4 C5 C6 C7 178.9(5) . . . . ?
C5 C6 C7 N1 -167.8(5) . . . . ?
C6 C1 C2 C3 0.0(8) . . . . ?
C7 N1 C8 C8 -129.9(6) . . . 2_655 ?
C8 N1 C7 C6 175.5(5) . . . . ?
